data_1566038
loop_
_publ_author_name
'Arnosti, Nina'
'Meyer, Marco'
'Prescimone, Alessandro'
'Constable, Edwin'
'Housecroft, Catherine'

_publ_section_title
;
 Heteroleptic [Cu(P^P)(N^N)][PF6] Complexes: Effects of Isomer Switching
 from 2,2&#x2032;-biquinoline to 1,1&#x2032;-biisoquinoline
;
_journal_issue 2
_journal_name_full Crystals
_journal_page_first 185
_journal_paper_doi 10.3390/cryst11020185
_journal_volume 11
_journal_year 2021
_chemical_formula_moiety 'C54 H40 Cu N2 O P2, F6 P, 0.5(C4 H10 O)'
_chemical_formula_sum 'C56 H45 Cu F6 N2 O1.5 P3'
_chemical_formula_weight 1040.39
_space_group_crystal_system triclinic
_space_group_IT_number 2
_space_group_name_Hall '-P 1'
_space_group_name_H-M_alt 'P -1'
_atom_sites_solution_hydrogens mixed
_cell_angle_alpha 92.018(2)
_cell_angle_beta 91.054(2)
_cell_angle_gamma 112.546(2)
_cell_formula_units_Z 2
_cell_length_a 11.4728(3)
_cell_length_b 14.2115(4)
_cell_length_c 16.0992(4)
_cell_measurement_reflns_used 88836
_cell_measurement_temperature 150
_cell_measurement_theta_max 58.67
_cell_measurement_theta_min 2.39
_cell_volume 2421.34(12)
_computing_cell_refinement
;
X-Area Recipe 1.34.0.0 (STOE, 2019)
;
_computing_data_collection
;
X-Area Pilatus3_SV 1.31.154.0 (STOE, 2019)
;
_computing_data_reduction
;
X-Area Integrate 1.77.0.0 (STOE, 2019)
X-Area LANA 1.77.1.0 (STOE, 2019)
X-Area X-Red32 1.65.0.0 (STOE, 2018)
;
_computing_molecular_graphics 'Olex2 1.3 (Dolomanov et al., 2009)'
_computing_publication_material
;
STOE & Cie GmbH, X-Area, software package for collecting single-crystal or
multi-domain crystal data on STOE area-detector diffractometers, for image 
processing, for the correction and scaling of reflection intensities and 
for outlier rejection, version 1.88, Darmstadt 2019
;
_computing_structure_refinement 'SHELXL 2018/3 (Sheldrick, 2015)'
_diffrn_ambient_temperature 150
_diffrn_detector Pilatus300K
_diffrn_detector_area_resol_mean 5.81
_diffrn_detector_type 'DECTRIS PILATUS 300K'
_diffrn_measured_fraction_theta_full 0.994
_diffrn_measured_fraction_theta_max 0.973
_diffrn_measurement_device 'Eulerian 4-circle diffractometer'
_diffrn_measurement_device_type 'STOE STADIVARI'
_diffrn_measurement_method 'rotation method, \w scans'
_diffrn_radiation_collimation '1.2 0.6 mm diameter'
_diffrn_radiation_monochromator 'Graded multilayer mirror'
_diffrn_radiation_polarisn_norm 0
_diffrn_radiation_probe x-ray
_diffrn_radiation_type GaK\a
_diffrn_radiation_wavelength 1.34143
_diffrn_reflns_av_R_equivalents 0.0577
_diffrn_reflns_av_unetI/netI 0.0360
_diffrn_reflns_Laue_measured_fraction_full 0.994
_diffrn_reflns_Laue_measured_fraction_max 0.973
_diffrn_reflns_limit_h_max 14
_diffrn_reflns_limit_h_min -14
_diffrn_reflns_limit_k_max 16
_diffrn_reflns_limit_k_min -17
_diffrn_reflns_limit_l_max 15
_diffrn_reflns_limit_l_min -20
_diffrn_reflns_number 33930
_diffrn_reflns_point_group_measured_fraction_full 0.994
_diffrn_reflns_point_group_measured_fraction_max 0.973
_diffrn_reflns_theta_full 53.597
_diffrn_reflns_theta_max 58.164
_diffrn_reflns_theta_min 2.391
_diffrn_source 'Metaljet D2'
_diffrn_source_current 3.570
_diffrn_source_power 0.250
_diffrn_source_voltage 70
_exptl_absorpt_coefficient_mu 3.409
_exptl_absorpt_correction_T_max 0.5170
_exptl_absorpt_correction_T_min 0.4058
_exptl_absorpt_correction_type multi-scan
_exptl_absorpt_process_details
;
STOE X-Red32, absorption correction by Gaussian integration, analogous to
P. Coppens, "The Evaluation of Absorption and Extinction in Single-Crystal
Structure Analysis", published in: F. R. Ahmed (Editor), "Crystallographic
Computing", Munksgaard, Copenhagen (1970), 255 - 270.
Afterwards a spherical absorption correction was performed within STOE LANA.
;
_exptl_crystal_colour yellow
_exptl_crystal_colour_primary yellow
_exptl_crystal_density_diffrn 1.427
_exptl_crystal_description block
_exptl_crystal_F_000 1070
_exptl_crystal_size_max 0.23
_exptl_crystal_size_mid 0.203
_exptl_crystal_size_min 0.18
_refine_diff_density_max 0.652
_refine_diff_density_min -0.517
_refine_diff_density_rms 0.069
_refine_ls_extinction_coef 0.0013(2)
_refine_ls_extinction_expression Fc^*^=kFc[1+0.001xFc^2^\l^3^/sin(2\q)]^-1/4^
_refine_ls_extinction_method 'SHELXL-2018/3 (Sheldrick 2018)'
_refine_ls_goodness_of_fit_ref 1.032
_refine_ls_hydrogen_treatment constr
_refine_ls_matrix_type full
_refine_ls_number_parameters 625
_refine_ls_number_reflns 10023
_refine_ls_number_restraints 13
_refine_ls_restrained_S_all 1.033
_refine_ls_R_factor_all 0.0468
_refine_ls_R_factor_gt 0.0457
_refine_ls_shift/su_max 0.001
_refine_ls_shift/su_mean 0.000
_refine_ls_structure_factor_coef Fsqd
_refine_ls_weighting_details 'w=1/[\s^2^(Fo^2^)+(0.0847P)^2^+0.9980P] where P=(Fo^2^+2Fc^2^)/3'
_refine_ls_weighting_scheme calc
_refine_ls_wR_factor_gt 0.1252
_refine_ls_wR_factor_ref 0.1269
_reflns_Friedel_coverage 0.000
_reflns_Friedel_fraction_full .
_reflns_Friedel_fraction_max .
_reflns_number_gt 9750
_reflns_number_total 10023
_reflns_threshold_expression 'I > 2\s(I)'
_cod_data_source_file Crystals-2021-11-2-185.cif
_cod_data_source_block arn039_150k
_cod_original_formula_sum 'C56 H45 Cu F6 N2 O1.50 P3'
_cod_database_code 1566038
_shelx_space_group_comment
;
The symmetry employed for this shelxl refinement is uniquely defined
by the following loop, which should always be used as a source of
symmetry information in preference to the above space-group names.
They are only intended as comments.
;
_shelx_estimated_absorpt_t_max 0.579
_shelx_estimated_absorpt_t_min 0.508
_olex2_refinement_description
;
1. Fixed Uiso
 At 1.2 times of:
  All C(H) groups, All C(H,H) groups
 At 1.5 times of:
  All C(H,H,H) groups
2. Restrained distances
 O2-C57
 1.41 with sigma of 0.02
 O2-C55
 1.42 with sigma of 0.02
 C58-C57
 1.48 with sigma of 0.02
 C55-C56
 1.5 with sigma of 0.02
 O2-C58 = O2-C56
 2.37 with sigma of 0.04
 C58-O2 \\sim O2-C56
 with sigma of 0.04
 O2-C57 \\sim O2-C55
 with sigma of 0.02
 C58-C57 \\sim C55-C56
 with sigma of 0.02
3. Uiso/Uaniso restraints and constraints
O2 \\sim C58 \\sim C57 \\sim C55 \\sim C56: within 2A with sigma of 0.04 and
sigma for terminal atoms of 0.08 within 2A
4. Rigid body (RIGU) restrains
 O2, C58, C57, C55, C56
 with sigma for 1-2 distances of 0.004 and sigma for 1-3 distances of 0.004
5. Others
 Fixed Sof: O2(0.5) C58(0.5) H58A(0.5) H58B(0.5) H58C(0.5) C57(0.5) H57A(0.5)
 H57B(0.5) C55(0.5) H55A(0.5) H55B(0.5) C56(0.5) H56A(0.5) H56B(0.5) H56C(0.5)
6.a Riding coordinates:
 C58(H58A,H58B,H58C), C57(H57A,H57B), C55(H55A,H55B), C56(H56A,H56B,H56C)
6.b Aromatic/amide H refined with riding coordinates:
 C8(H8), C32(H32), C40(H40), C30(H30), C11(H11), C27(H27), C42(H42), C2(H2),
 C29(H29), C41(H41), C50(H50), C39(H39), C9(H9), C14(H14), C20(H20), C16(H16),
 C54(H54), C51(H51), C1(H1), C36(H36), C44(H44), C15(H15), C10(H10), C33(H33),
 C28(H28), C13(H13), C35(H35), C24(H24), C17(H17), C34(H34), C48(H48), C45(H45),
  C18(H18), C21(H21), C53(H53), C52(H52), C47(H47), C22(H22), C46(H46), C23(H23)
;
_olex2_diffrn_ambient_temperature_device 'Oxford Cryosystems'
_olex2_exptl_crystal_mounting_method 'The crystal was mounted on a mylar loop in perfluoroether oil'
_olex2_submission_original_sample_id ARN039
_olex2_submission_special_instructions 'No special instructions were received'

loop_
_space_group_symop_operation_xyz
'x, y, z'
'-x, -y, -z'

loop_
_atom_site_label
_atom_site_type_symbol
_atom_site_fract_x
_atom_site_fract_y
_atom_site_fract_z
_atom_site_U_iso_or_equiv
_atom_site_adp_type
_atom_site_occupancy
_atom_site_site_symmetry_order
_atom_site_calc_flag
_atom_site_refinement_flags_posn
_atom_site_refinement_flags_adp
_atom_site_refinement_flags_occupancy
_atom_site_disorder_assembly
_atom_site_disorder_group
Cu1 Cu 0.10345(2) 0.74928(2) 0.76498(2) 0.02584(10) Uani 1 1 d . . . . .
P2 P 0.22782(4) 0.75867(3) 0.65672(3) 0.02472(11) Uani 1 1 d . . . . .
P1 P -0.10053(4) 0.71914(3) 0.72893(3) 0.02483(11) Uani 1 1 d . . . . .
P3 P 0.25734(5) 1.22724(4) 0.76749(3) 0.03523(13) Uani 1 1 d . . . . .
O1 O 0.00054(12) 0.58279(10) 0.62690(8) 0.0255(3) Uani 1 1 d . . . . .
F3 F 0.32826(16) 1.27431(14) 0.68560(10) 0.0613(4) Uani 1 1 d . . . . .
F1 F 0.14998(16) 1.26787(15) 0.74637(10) 0.0595(4) Uani 1 1 d . . . . .
F6 F 0.33574(18) 1.33191(12) 0.81889(11) 0.0625(4) Uani 1 1 d . . . . .
F5 F 0.1869(2) 1.17903(16) 0.84905(10) 0.0728(5) Uani 1 1 d . . . . .
F4 F 0.18214(18) 1.12299(13) 0.71639(11) 0.0663(5) Uani 1 1 d . . . . .
N1 N 0.09843(17) 0.63653(12) 0.85137(10) 0.0318(3) Uani 1 1 d . . . . .
F2 F 0.3671(2) 1.18846(15) 0.78948(13) 0.0753(6) Uani 1 1 d . . . . .
C38 C 0.12794(17) 0.73280(14) 0.56256(11) 0.0248(3) Uani 1 1 d . . . . .
N2 N 0.16354(17) 0.83815(12) 0.87248(10) 0.0324(4) Uani 1 1 d . . . . .
C8 C 0.1243(2) 0.75953(17) 1.09209(13) 0.0347(4) Uani 1 1 d . . . . .
H8 H 0.119415 0.691338 1.086683 0.042 Uiso 1 1 calc R U . . .
C6 C 0.16245(18) 0.78552(14) 0.93916(12) 0.0280(4) Uani 1 1 d . . . . .
C25 C -0.18258(17) 0.58322(14) 0.70050(12) 0.0266(4) Uani 1 1 d . . . . .
C32 C -0.0639(2) 0.89104(17) 0.64284(16) 0.0400(5) Uani 1 1 d . . . . .
H32 H 0.003006 0.922567 0.682815 0.048 Uiso 1 1 calc R U . . .
C49 C 0.35567(18) 0.88029(14) 0.63906(13) 0.0307(4) Uani 1 1 d . . . . .
C26 C -0.12203(17) 0.53158(13) 0.65358(11) 0.0255(3) Uani 1 1 d . . . . .
C40 C 0.0611(2) 0.77341(17) 0.42958(13) 0.0386(5) Uani 1 1 d . . . . .
H40 H 0.075981 0.817906 0.384812 0.046 Uiso 1 1 calc R U . . .
C19 C -0.1969(2) 0.73958(15) 0.81134(14) 0.0369(5) Uani 1 1 d . . . . .
C7 C 0.14646(18) 0.82024(15) 1.02099(12) 0.0299(4) Uani 1 1 d . . . . .
C30 C -0.30090(19) 0.52526(16) 0.73059(14) 0.0353(4) Uani 1 1 d . . . . .
H30 H -0.344724 0.558341 0.761946 0.042 Uiso 1 1 calc R U . . .
C43 C 0.30387(18) 0.66725(14) 0.64446(14) 0.0328(4) Uani 1 1 d . . . . .
C37 C 0.01684(17) 0.64508(13) 0.55983(11) 0.0237(3) Uani 1 1 d . . . . .
C11 C 0.1317(3) 0.95839(19) 1.11016(16) 0.0458(5) Uani 1 1 d . . . . .
H11 H 0.134183 1.025811 1.117031 0.055 Uiso 1 1 calc R U . . .
C5 C 0.16649(18) 0.68304(14) 0.91910(12) 0.0286(4) Uani 1 1 d . . . . .
C4 C 0.24144(19) 0.64057(15) 0.96391(12) 0.0314(4) Uani 1 1 d . . . . .
C27 C -0.1757(2) 0.42708(15) 0.63879(14) 0.0359(4) Uani 1 1 d . . . . .
H27 H -0.132608 0.393354 0.607447 0.043 Uiso 1 1 calc R U . . .
C42 C -0.06985(19) 0.62057(16) 0.49391(12) 0.0322(4) Uani 1 1 d . . . . .
H42 H -0.143783 0.559800 0.493028 0.039 Uiso 1 1 calc R U . . .
C2 C 0.1463(2) 0.48949(16) 0.87217(15) 0.0413(5) Uani 1 1 d . . . . .
H2 H 0.131708 0.420602 0.856964 0.050 Uiso 1 1 calc R U . . .
C29 C -0.3558(2) 0.42037(17) 0.71567(15) 0.0414(5) Uani 1 1 d . . . . .
H29 H -0.436271 0.382250 0.736781 0.050 Uiso 1 1 calc R U . . .
C12 C 0.1450(2) 0.91976(16) 1.03010(13) 0.0351(4) Uani 1 1 d . . . . .
C41 C -0.0470(2) 0.68643(19) 0.42885(13) 0.0393(5) Uani 1 1 d . . . . .
H41 H -0.106602 0.671232 0.383575 0.047 Uiso 1 1 calc R U . . .
C50 C 0.3315(2) 0.96913(16) 0.64781(14) 0.0368(4) Uani 1 1 d . . . . .
H50 H 0.249880 0.964801 0.662557 0.044 Uiso 1 1 calc R U . . .
C39 C 0.1489(2) 0.79650(15) 0.49556(12) 0.0312(4) Uani 1 1 d . . . . .
H39 H 0.223964 0.856242 0.495087 0.037 Uiso 1 1 calc R U . . .
C3 C 0.2295(2) 0.54011(17) 0.93958(14) 0.0378(5) Uani 1 1 d . . . . .
C31 C -0.13620(19) 0.78628(15) 0.64440(13) 0.0309(4) Uani 1 1 d . . . . .
C9 C 0.1100(2) 0.7990(2) 1.16777(15) 0.0454(5) Uani 1 1 d . . . . .
H9 H 0.096114 0.758170 1.214921 0.054 Uiso 1 1 calc R U . . .
C14 C 0.1606(2) 0.93301(15) 0.88238(14) 0.0394(5) Uani 1 1 d . . . . .
H14 H 0.162776 0.970585 0.834374 0.047 Uiso 1 1 calc R U . . .
C20 C -0.1579(3) 0.73633(17) 0.89310(15) 0.0484(6) Uani 1 1 d . . . . .
H20 H -0.084773 0.722221 0.904322 0.058 Uiso 1 1 calc R U . . .
C16 C 0.4020(2) 0.6498(2) 1.06641(15) 0.0465(6) Uani 1 1 d . . . . .
H16 H 0.461670 0.686688 1.109338 0.056 Uiso 1 1 calc R U . . .
C54 C 0.4773(2) 0.88819(17) 0.62088(19) 0.0505(7) Uani 1 1 d . . . . .
H54 H 0.495656 0.828541 0.615474 0.061 Uiso 1 1 calc R U . . .
C51 C 0.4252(3) 1.06348(17) 0.63526(18) 0.0507(6) Uani 1 1 d . . . . .
H51 H 0.407265 1.123364 0.639741 0.061 Uiso 1 1 calc R U . . .
C1 C 0.0870(2) 0.53977(15) 0.82913(14) 0.0382(5) Uani 1 1 d . . . . .
H1 H 0.035562 0.506252 0.781625 0.046 Uiso 1 1 calc R U . . .
C36 C -0.2336(2) 0.74154(19) 0.58535(15) 0.0427(5) Uani 1 1 d . . . . .
H36 H -0.284335 0.670786 0.586275 0.051 Uiso 1 1 calc R U . . .
C44 C 0.3296(2) 0.63631(18) 0.56634(17) 0.0432(5) Uani 1 1 d . . . . .
H44 H 0.309245 0.664181 0.518017 0.052 Uiso 1 1 calc R U . . .
C15 C 0.3325(2) 0.69547(18) 1.02694(13) 0.0368(4) Uani 1 1 d . . . . .
H15 H 0.345239 0.764094 1.041756 0.044 Uiso 1 1 calc R U . . .
C10 C 0.1154(3) 0.8998(2) 1.17700(16) 0.0518(6) Uani 1 1 d . . . . .
H10 H 0.107676 0.926838 1.230489 0.062 Uiso 1 1 calc R U . . .
C33 C -0.0898(3) 0.9485(2) 0.58336(19) 0.0553(7) Uani 1 1 d . . . . .
H33 H -0.041606 1.019791 0.583202 0.066 Uiso 1 1 calc R U . . .
C28 C -0.2932(2) 0.37178(16) 0.67015(16) 0.0443(5) Uani 1 1 d . . . . .
H28 H -0.330521 0.299934 0.660113 0.053 Uiso 1 1 calc R U . . .
C13 C 0.1545(2) 0.97578(16) 0.95815(15) 0.0410(5) Uani 1 1 d . . . . .
H13 H 0.156719 1.043270 0.962680 0.049 Uiso 1 1 calc R U . . .
C35 C -0.2569(3) 0.8002(3) 0.52493(18) 0.0597(8) Uani 1 1 d . . . . .
H35 H -0.322563 0.769234 0.483989 0.072 Uiso 1 1 calc R U . . .
C24 C -0.3052(3) 0.7589(2) 0.7955(2) 0.0642(8) Uani 1 1 d . . . . .
H24 H -0.332540 0.762151 0.740030 0.077 Uiso 1 1 calc R U . . .
C17 C 0.3864(3) 0.5493(2) 1.04433(17) 0.0550(7) Uani 1 1 d . . . . .
H17 H 0.433939 0.518143 1.073355 0.066 Uiso 1 1 calc R U . . .
C34 C -0.1851(3) 0.9032(3) 0.52425(19) 0.0605(8) Uani 1 1 d . . . . .
H34 H -0.201360 0.943059 0.482870 0.073 Uiso 1 1 calc R U . . .
C48 C 0.3356(2) 0.6268(2) 0.71409(19) 0.0532(7) Uani 1 1 d . . . . .
H48 H 0.321304 0.648661 0.768014 0.064 Uiso 1 1 calc R U . . .
C45 C 0.3849(2) 0.5649(2) 0.5584(2) 0.0592(8) Uani 1 1 d . . . . .
H45 H 0.403242 0.544947 0.504880 0.071 Uiso 1 1 calc R U . . .
C18 C 0.3037(3) 0.4959(2) 0.98173(17) 0.0524(6) Uani 1 1 d . . . . .
H18 H 0.295718 0.428484 0.966262 0.063 Uiso 1 1 calc R U . . .
C21 C -0.2260(4) 0.7538(2) 0.9586(2) 0.0693(10) Uani 1 1 d . . . . .
H21 H -0.197938 0.752912 1.014398 0.083 Uiso 1 1 calc R U . . .
C53 C 0.5715(3) 0.9832(2) 0.6107(3) 0.0773(12) Uani 1 1 d . . . . .
H53 H 0.654958 0.988624 0.599934 0.093 Uiso 1 1 calc R U . . .
C52 C 0.5449(3) 1.07010(19) 0.6162(2) 0.0732(11) Uani 1 1 d . . . . .
H52 H 0.609134 1.134622 0.606780 0.088 Uiso 1 1 calc R U . . .
C47 C 0.3889(3) 0.5537(3) 0.7050(3) 0.0782(12) Uani 1 1 d . . . . .
H47 H 0.408644 0.524783 0.752888 0.094 Uiso 1 1 calc R U . . .
C22 C -0.3321(4) 0.7719(2) 0.9433(3) 0.0853(14) Uani 1 1 d . . . . .
H22 H -0.377973 0.783604 0.988316 0.102 Uiso 1 1 calc R U . . .
C46 C 0.4128(3) 0.5234(2) 0.6278(3) 0.0701(10) Uani 1 1 d . . . . .
H46 H 0.448794 0.473544 0.622284 0.084 Uiso 1 1 calc R U . . .
C23 C -0.3735(3) 0.7736(3) 0.8629(3) 0.0908(15) Uani 1 1 d . . . . .
H23 H -0.448940 0.784702 0.852746 0.109 Uiso 1 1 calc R U . . .
O2 O 0.4814(4) 0.9626(3) 0.9865(3) 0.0637(10) Uiso 0.5 1 d D U P A -1
C58 C 0.4930(9) 0.9542(7) 0.8398(5) 0.089(2) Uiso 0.5 1 d D U P A -1
H58A H 0.557104 0.926535 0.843721 0.134 Uiso 0.5 1 d R U P A -1
H58B H 0.411433 0.899555 0.834531 0.134 Uiso 0.5 1 d R U P A -1
H58C H 0.506304 0.994975 0.791841 0.134 Uiso 0.5 1 d R U P A -1
C57 C 0.4999(7) 1.0171(6) 0.9130(4) 0.0655(16) Uiso 0.5 1 d D U P A -1
H57A H 0.582445 1.072309 0.917352 0.079 Uiso 0.5 1 d R U P A -1
H57B H 0.435255 1.045049 0.908062 0.079 Uiso 0.5 1 d R U P A -1
C55 C 0.4975(8) 1.0228(6) 1.0584(5) 0.0722(18) Uiso 0.5 1 d D U P A -1
H55A H 0.435549 1.053807 1.057681 0.087 Uiso 0.5 1 d R U P A -1
H55B H 0.581789 1.075727 1.060421 0.087 Uiso 0.5 1 d R U P A -1
C56 C 0.4812(8) 0.9635(6) 1.1365(5) 0.0762(18) Uiso 0.5 1 d D U P A -1
H56A H 0.402097 0.905933 1.132396 0.114 Uiso 0.5 1 d R U P A -1
H56B H 0.548997 0.940133 1.142096 0.114 Uiso 0.5 1 d R U P A -1
H56C H 0.482197 1.006253 1.184256 0.114 Uiso 0.5 1 d R U P A -1

loop_
_atom_site_aniso_label
_atom_site_aniso_U_11
_atom_site_aniso_U_22
_atom_site_aniso_U_33
_atom_site_aniso_U_23
_atom_site_aniso_U_13
_atom_site_aniso_U_12
Cu1 0.02653(16) 0.02331(15) 0.02335(16) 0.00086(11) -0.00230(11) 0.00492(11)
P2 0.0215(2) 0.0212(2) 0.0288(2) 0.00137(17) -0.00055(16) 0.00521(16)
P1 0.0239(2) 0.0213(2) 0.0275(2) -0.00190(16) 0.00209(17) 0.00687(17)
P3 0.0400(3) 0.0342(3) 0.0334(3) -0.0006(2) -0.0056(2) 0.0169(2)
O1 0.0239(6) 0.0239(6) 0.0276(6) 0.0021(5) 0.0007(5) 0.0080(5)
F3 0.0523(9) 0.0664(10) 0.0535(9) 0.0061(8) 0.0139(7) 0.0091(8)
F1 0.0550(9) 0.0868(12) 0.0529(9) 0.0163(8) 0.0003(7) 0.0440(9)
F6 0.0747(11) 0.0461(8) 0.0674(10) -0.0209(7) -0.0212(8) 0.0272(8)
F5 0.0957(14) 0.0825(13) 0.0412(8) 0.0240(8) 0.0073(8) 0.0333(11)
F4 0.0695(11) 0.0467(9) 0.0642(10) -0.0130(7) -0.0146(8) 0.0039(8)
N1 0.0402(9) 0.0217(7) 0.0304(8) 0.0002(6) -0.0053(7) 0.0088(7)
F2 0.0836(13) 0.0768(12) 0.0871(13) -0.0229(10) -0.0325(10) 0.0587(11)
C38 0.0262(8) 0.0243(8) 0.0263(9) -0.0002(7) 0.0012(7) 0.0125(7)
N2 0.0389(9) 0.0222(7) 0.0293(8) -0.0003(6) -0.0071(7) 0.0047(7)
C8 0.0323(10) 0.0347(10) 0.0352(10) 0.0042(8) 0.0038(8) 0.0105(8)
C6 0.0296(9) 0.0231(8) 0.0264(9) 0.0001(7) -0.0049(7) 0.0049(7)
C25 0.0252(8) 0.0226(8) 0.0283(9) -0.0016(7) 0.0004(7) 0.0055(7)
C32 0.0400(11) 0.0329(10) 0.0528(13) 0.0076(9) 0.0123(10) 0.0195(9)
C49 0.0271(9) 0.0228(8) 0.0364(10) -0.0023(7) 0.0064(7) 0.0032(7)
C26 0.0249(8) 0.0219(8) 0.0262(8) 0.0005(7) -0.0005(7) 0.0053(7)
C40 0.0549(13) 0.0404(11) 0.0296(10) 0.0076(8) 0.0046(9) 0.0276(10)
C19 0.0332(10) 0.0271(9) 0.0432(11) -0.0083(8) 0.0123(9) 0.0038(8)
C7 0.0276(9) 0.0274(9) 0.0301(9) -0.0018(7) -0.0023(7) 0.0058(7)
C30 0.0289(10) 0.0321(10) 0.0399(11) -0.0018(8) 0.0076(8) 0.0063(8)
C43 0.0221(8) 0.0231(9) 0.0508(12) 0.0043(8) -0.0048(8) 0.0059(7)
C37 0.0247(8) 0.0251(8) 0.0227(8) 0.0004(6) 0.0027(6) 0.0112(7)
C11 0.0549(14) 0.0373(12) 0.0445(13) -0.0092(10) 0.0023(10) 0.0177(10)
C5 0.0312(9) 0.0241(9) 0.0266(9) 0.0032(7) 0.0013(7) 0.0060(7)
C4 0.0329(10) 0.0324(10) 0.0282(9) 0.0068(8) 0.0031(7) 0.0114(8)
C27 0.0388(11) 0.0251(9) 0.0397(11) -0.0059(8) 0.0039(9) 0.0083(8)
C42 0.0293(9) 0.0383(10) 0.0289(9) -0.0025(8) -0.0015(7) 0.0133(8)
C2 0.0566(14) 0.0241(9) 0.0425(12) 0.0022(8) 0.0023(10) 0.0146(9)
C29 0.0324(10) 0.0314(10) 0.0481(12) 0.0021(9) 0.0091(9) -0.0018(8)
C12 0.0366(10) 0.0295(10) 0.0357(11) -0.0037(8) -0.0045(8) 0.0093(8)
C41 0.0458(12) 0.0527(13) 0.0277(10) -0.0007(9) -0.0056(8) 0.0287(11)
C50 0.0349(10) 0.0267(9) 0.0468(12) 0.0017(8) 0.0096(9) 0.0092(8)
C39 0.0389(10) 0.0279(9) 0.0304(9) 0.0058(7) 0.0071(8) 0.0163(8)
C3 0.0451(12) 0.0349(11) 0.0371(11) 0.0096(9) 0.0060(9) 0.0184(9)
C31 0.0314(9) 0.0307(9) 0.0360(10) 0.0003(8) 0.0023(8) 0.0179(8)
C9 0.0501(13) 0.0504(13) 0.0350(11) 0.0073(10) 0.0114(10) 0.0178(11)
C14 0.0541(13) 0.0208(9) 0.0360(11) 0.0017(8) -0.0101(9) 0.0066(9)
C20 0.0656(16) 0.0287(10) 0.0399(12) -0.0025(9) 0.0223(11) 0.0053(10)
C16 0.0384(12) 0.0707(17) 0.0351(11) 0.0085(11) -0.0006(9) 0.0257(12)
C54 0.0357(11) 0.0262(10) 0.0828(19) -0.0108(11) 0.0214(12) 0.0046(9)
C51 0.0570(15) 0.0238(10) 0.0649(16) -0.0016(10) 0.0229(12) 0.0078(10)
C1 0.0489(12) 0.0224(9) 0.0381(11) -0.0024(8) -0.0050(9) 0.0086(8)
C36 0.0446(12) 0.0461(12) 0.0448(12) -0.0046(10) -0.0083(10) 0.0266(10)
C44 0.0354(11) 0.0360(11) 0.0615(15) -0.0136(10) -0.0129(10) 0.0193(9)
C15 0.0320(10) 0.0462(12) 0.0308(10) 0.0031(9) 0.0006(8) 0.0132(9)
C10 0.0627(16) 0.0561(15) 0.0366(12) -0.0060(11) 0.0097(11) 0.0231(13)
C33 0.0653(17) 0.0480(14) 0.0707(18) 0.0249(13) 0.0243(14) 0.0391(13)
C28 0.0438(12) 0.0215(9) 0.0548(14) -0.0037(9) 0.0065(10) -0.0013(8)
C13 0.0537(13) 0.0227(9) 0.0429(12) -0.0043(8) -0.0100(10) 0.0116(9)
C35 0.0650(17) 0.087(2) 0.0480(14) -0.0017(14) -0.0129(12) 0.0536(17)
C24 0.0388(13) 0.0680(18) 0.084(2) -0.0288(16) 0.0126(13) 0.0203(13)
C17 0.0592(16) 0.0743(18) 0.0478(14) 0.0161(13) -0.0008(12) 0.0429(15)
C34 0.077(2) 0.077(2) 0.0563(16) 0.0256(14) 0.0172(14) 0.0594(18)
C48 0.0347(12) 0.0637(16) 0.0693(17) 0.0309(13) 0.0067(11) 0.0254(11)
C45 0.0382(12) 0.0428(13) 0.100(2) -0.0234(14) -0.0149(13) 0.0222(11)
C18 0.0699(17) 0.0507(14) 0.0510(14) 0.0148(11) 0.0068(12) 0.0380(13)
C21 0.099(3) 0.0356(13) 0.0542(16) -0.0052(11) 0.0450(17) 0.0031(14)
C53 0.0425(14) 0.0343(13) 0.140(3) -0.0169(16) 0.0473(18) -0.0019(11)
C52 0.0586(17) 0.0254(11) 0.116(3) -0.0133(14) 0.0483(18) -0.0057(11)
C47 0.0478(16) 0.083(2) 0.122(3) 0.057(2) 0.0130(18) 0.0403(16)
C22 0.083(2) 0.0474(16) 0.096(3) -0.0265(17) 0.064(2) -0.0067(15)
C46 0.0385(13) 0.0420(14) 0.139(3) 0.0156(17) 0.0018(17) 0.0252(11)
C23 0.0475(17) 0.084(2) 0.130(4) -0.044(2) 0.034(2) 0.0170(16)

loop_
_atom_type_symbol
_atom_type_description
_atom_type_scat_dispersion_real
_atom_type_scat_dispersion_imag
_atom_type_scat_source
C C 0.0148 0.0070 'International Tables Vol C Tables 4.2.6.8 and 6.1.1.4'
H H 0.0000 0.0000 'International Tables Vol C Tables 4.2.6.8 and 6.1.1.4'
Cu Cu -2.9183 3.6937 'International Tables Vol C Tables 4.2.6.8 and 6.1.1.4'
F F 0.0600 0.0411 'International Tables Vol C Tables 4.2.6.8 and 6.1.1.4'
N N 0.0253 0.0136 'International Tables Vol C Tables 4.2.6.8 and 6.1.1.4'
O O 0.0412 0.0250 'International Tables Vol C Tables 4.2.6.8 and 6.1.1.4'
P P 0.2596 0.3354 'International Tables Vol C Tables 4.2.6.8 and 6.1.1.4'

loop_
_geom_angle_atom_site_label_1
_geom_angle_atom_site_label_2
_geom_angle_atom_site_label_3
_geom_angle
_geom_angle_site_symmetry_1
_geom_angle_site_symmetry_3
P2 Cu1 P1 114.455(19) . .
N1 Cu1 P2 114.32(5) . .
N1 Cu1 P1 106.53(5) . .
N2 Cu1 P2 123.53(5) . .
N2 Cu1 P1 112.46(6) . .
N2 Cu1 N1 79.30(6) . .
C38 P2 Cu1 107.11(6) . .
C38 P2 C49 103.85(9) . .
C38 P2 C43 102.52(9) . .
C49 P2 Cu1 118.57(6) . .
C49 P2 C43 102.97(9) . .
C43 P2 Cu1 119.68(7) . .
C25 P1 Cu1 108.67(6) . .
C19 P1 Cu1 116.37(8) . .
C19 P1 C25 102.65(9) . .
C31 P1 Cu1 120.00(7) . .
C31 P1 C25 105.66(9) . .
C31 P1 C19 101.71(10) . .
F3 P3 F6 90.00(10) . .
F3 P3 F2 89.34(12) . .
F1 P3 F3 90.50(9) . .
F1 P3 F6 90.04(10) . .
F1 P3 F5 90.03(10) . .
F1 P3 F4 91.07(11) . .
F1 P3 F2 178.91(11) . .
F5 P3 F3 179.30(11) . .
F5 P3 F6 90.47(11) . .
F5 P3 F2 90.14(12) . .
F4 P3 F3 89.62(10) . .
F4 P3 F6 178.83(11) . .
F4 P3 F5 89.91(11) . .
F4 P3 F2 90.01(10) . .
F2 P3 F6 88.88(10) . .
C37 O1 C26 118.02(14) . .
C5 N1 Cu1 108.83(12) . .
C5 N1 C1 119.39(18) . .
C1 N1 Cu1 124.39(14) . .
C37 C38 P2 116.94(13) . .
C39 C38 P2 125.45(15) . .
C39 C38 C37 117.47(17) . .
C6 N2 Cu1 113.69(12) . .
C6 N2 C14 119.28(18) . .
C14 N2 Cu1 123.02(14) . .
C7 C8 H8 119.9 . .
C9 C8 H8 119.9 . .
C9 C8 C7 120.2(2) . .
N2 C6 C7 122.40(18) . .
N2 C6 C5 113.52(16) . .
C7 C6 C5 123.82(17) . .
C26 C25 P1 120.15(14) . .
C30 C25 P1 122.14(15) . .
C30 C25 C26 117.43(17) . .
C31 C32 H32 119.9 . .
C33 C32 H32 119.9 . .
C33 C32 C31 120.1(3) . .
C50 C49 P2 118.34(15) . .
C54 C49 P2 122.62(16) . .
C54 C49 C50 118.97(19) . .
O1 C26 C25 120.81(16) . .
C27 C26 O1 117.35(17) . .
C27 C26 C25 121.56(18) . .
C41 C40 H40 119.9 . .
C41 C40 C39 120.27(19) . .
C39 C40 H40 119.9 . .
C20 C19 P1 117.47(19) . .
C20 C19 C24 119.5(2) . .
C24 C19 P1 123.0(2) . .
C8 C7 C6 124.24(18) . .
C12 C7 C8 118.46(19) . .
C12 C7 C6 117.18(18) . .
C25 C30 H30 119.3 . .
C29 C30 C25 121.39(19) . .
C29 C30 H30 119.3 . .
C44 C43 P2 121.55(16) . .
C48 C43 P2 119.58(19) . .
C48 C43 C44 118.9(2) . .
O1 C37 C38 115.72(15) . .
C42 C37 O1 122.03(17) . .
C42 C37 C38 122.24(17) . .
C12 C11 H11 119.8 . .
C10 C11 H11 119.8 . .
C10 C11 C12 120.5(2) . .
N1 C5 C6 113.33(17) . .
N1 C5 C4 121.99(18) . .
C4 C5 C6 124.56(17) . .
C3 C4 C5 117.55(19) . .
C15 C4 C5 123.54(19) . .
C15 C4 C3 118.76(19) . .
C26 C27 H27 120.3 . .
C26 C27 C28 119.43(19) . .
C28 C27 H27 120.3 . .
C37 C42 H42 120.6 . .
C37 C42 C41 118.81(19) . .
C41 C42 H42 120.6 . .
C3 C2 H2 120.2 . .
C1 C2 H2 120.2 . .
C1 C2 C3 119.60(19) . .
C30 C29 H29 120.1 . .
C28 C29 C30 119.7(2) . .
C28 C29 H29 120.1 . .
C11 C12 C7 119.3(2) . .
C13 C12 C7 118.33(19) . .
C13 C12 C11 122.3(2) . .
C40 C41 C42 120.47(19) . .
C40 C41 H41 119.8 . .
C42 C41 H41 119.8 . .
C49 C50 H50 119.6 . .
C51 C50 C49 120.7(2) . .
C51 C50 H50 119.6 . .
C38 C39 H39 119.6 . .
C40 C39 C38 120.7(2) . .
C40 C39 H39 119.6 . .
C2 C3 C4 118.2(2) . .
C2 C3 C18 122.5(2) . .
C18 C3 C4 119.3(2) . .
C32 C31 P1 116.58(17) . .
C36 C31 P1 124.23(17) . .
C36 C31 C32 119.1(2) . .
C8 C9 H9 119.6 . .
C8 C9 C10 120.8(2) . .
C10 C9 H9 119.6 . .
N2 C14 H14 118.7 . .
C13 C14 N2 122.6(2) . .
C13 C14 H14 118.7 . .
C19 C20 H20 120.0 . .
C19 C20 C21 120.1(3) . .
C21 C20 H20 120.0 . .
C15 C16 H16 119.6 . .
C15 C16 C17 120.8(2) . .
C17 C16 H16 119.6 . .
C49 C54 H54 120.0 . .
C53 C54 C49 119.9(2) . .
C53 C54 H54 120.0 . .
C50 C51 H51 120.2 . .
C52 C51 C50 119.7(2) . .
C52 C51 H51 120.2 . .
N1 C1 H1 118.7 . .
C2 C1 N1 122.6(2) . .
C2 C1 H1 118.7 . .
C31 C36 H36 120.0 . .
C31 C36 C35 120.0(2) . .
C35 C36 H36 120.0 . .
C43 C44 H44 119.7 . .
C45 C44 C43 120.6(3) . .
C45 C44 H44 119.7 . .
C4 C15 H15 119.9 . .
C16 C15 C4 120.1(2) . .
C16 C15 H15 119.9 . .
C11 C10 C9 120.5(2) . .
C11 C10 H10 119.7 . .
C9 C10 H10 119.7 . .
C32 C33 H33 119.8 . .
C34 C33 C32 120.4(3) . .
C34 C33 H33 119.8 . .
C27 C28 H28 119.8 . .
C29 C28 C27 120.44(19) . .
C29 C28 H28 119.8 . .
C12 C13 H13 120.1 . .
C14 C13 C12 119.87(19) . .
C14 C13 H13 120.1 . .
C36 C35 H35 119.9 . .
C34 C35 C36 120.2(3) . .
C34 C35 H35 119.9 . .
C19 C24 H24 120.5 . .
C19 C24 C23 119.0(4) . .
C23 C24 H24 120.5 . .
C16 C17 H17 119.7 . .
C18 C17 C16 120.6(2) . .
C18 C17 H17 119.7 . .
C33 C34 C35 120.2(2) . .
C33 C34 H34 119.9 . .
C35 C34 H34 119.9 . .
C43 C48 H48 120.1 . .
C43 C48 C47 119.9(3) . .
C47 C48 H48 120.1 . .
C44 C45 H45 120.0 . .
C46 C45 C44 120.0(3) . .
C46 C45 H45 120.0 . .
C3 C18 H18 119.8 . .
C17 C18 C3 120.3(2) . .
C17 C18 H18 119.8 . .
C20 C21 H21 119.8 . .
C22 C21 C20 120.4(3) . .
C22 C21 H21 119.8 . .
C54 C53 H53 119.8 . .
C52 C53 C54 120.4(2) . .
C52 C53 H53 119.8 . .
C51 C52 C53 120.2(2) . .
C51 C52 H52 119.9 . .
C53 C52 H52 119.9 . .
C48 C47 H47 119.7 . .
C46 C47 C48 120.6(3) . .
C46 C47 H47 119.7 . .
C21 C22 H22 119.8 . .
C21 C22 C23 120.3(3) . .
C23 C22 H22 119.8 . .
C45 C46 H46 120.0 . .
C47 C46 C45 120.1(2) . .
C47 C46 H46 120.0 . .
C24 C23 H23 119.7 . .
C22 C23 C24 120.6(4) . .
C22 C23 H23 119.7 . .
C55 O2 C57 113.9(5) . .
H58A C58 H58B 109.5 . .
H58A C58 H58C 109.5 . .
H58B C58 H58C 109.5 . .
C57 C58 H58A 109.5 . .
C57 C58 H58B 109.8 . .
C57 C58 H58C 109.1 . .
O2 C57 C58 112.7(6) . .
O2 C57 H57A 108.4 . .
O2 C57 H57B 108.5 . .
C58 C57 H57A 109.1 . .
C58 C57 H57B 108.7 . .
H57A C57 H57B 109.5 . .
O2 C55 H55A 108.7 . .
O2 C55 H55B 109.0 . .
O2 C55 C56 113.1(7) . .
H55A C55 H55B 109.5 . .
C56 C55 H55A 108.1 . .
C56 C55 H55B 108.4 . .
C55 C56 H56A 109.3 . .
C55 C56 H56B 109.1 . .
C55 C56 H56C 110.1 . .
H56A C56 H56B 109.5 . .
H56A C56 H56C 109.5 . .
H56B C56 H56C 109.5 . .

loop_
_geom_bond_atom_site_label_1
_geom_bond_atom_site_label_2
_geom_bond_distance
_geom_bond_site_symmetry_2
Cu1 P2 2.2480(5) .
Cu1 P1 2.2718(5) .
Cu1 N1 2.1434(16) .
Cu1 N2 2.0495(17) .
P2 C38 1.8221(19) .
P2 C49 1.8236(19) .
P2 C43 1.829(2) .
P1 C25 1.8315(19) .
P1 C19 1.828(2) .
P1 C31 1.817(2) .
P3 F3 1.5911(17) .
P3 F1 1.5842(15) .
P3 F6 1.6020(16) .
P3 F5 1.5890(18) .
P3 F4 1.5887(16) .
P3 F2 1.5947(17) .
O1 C26 1.397(2) .
O1 C37 1.390(2) .
N1 C5 1.326(3) .
N1 C1 1.365(3) .
C38 C37 1.399(3) .
C38 C39 1.397(3) .
N2 C6 1.327(2) .
N2 C14 1.365(3) .
C8 H8 0.9500 .
C8 C7 1.425(3) .
C8 C9 1.362(3) .
C6 C7 1.430(3) .
C6 C5 1.499(3) .
C25 C26 1.401(3) .
C25 C30 1.397(3) .
C32 H32 0.9500 .
C32 C31 1.400(3) .
C32 C33 1.380(3) .
C49 C50 1.396(3) .
C49 C54 1.394(3) .
C26 C27 1.382(3) .
C40 H40 0.9500 .
C40 C41 1.375(4) .
C40 C39 1.390(3) .
C19 C20 1.391(4) .
C19 C24 1.393(4) .
C7 C12 1.423(3) .
C30 H30 0.9500 .
C30 C29 1.388(3) .
C43 C44 1.392(3) .
C43 C48 1.382(3) .
C37 C42 1.381(3) .
C11 H11 0.9500 .
C11 C12 1.417(3) .
C11 C10 1.355(4) .
C5 C4 1.425(3) .
C4 C3 1.421(3) .
C4 C15 1.418(3) .
C27 H27 0.9500 .
C27 C28 1.389(3) .
C42 H42 0.9500 .
C42 C41 1.390(3) .
C2 H2 0.9500 .
C2 C3 1.410(3) .
C2 C1 1.357(3) .
C29 H29 0.9500 .
C29 C28 1.376(3) .
C12 C13 1.411(3) .
C41 H41 0.9500 .
C50 H50 0.9500 .
C50 C51 1.384(3) .
C39 H39 0.9500 .
C3 C18 1.414(3) .
C31 C36 1.389(3) .
C9 H9 0.9500 .
C9 C10 1.413(4) .
C14 H14 0.9500 .
C14 C13 1.358(3) .
C20 H20 0.9500 .
C20 C21 1.395(3) .
C16 H16 0.9500 .
C16 C15 1.366(3) .
C16 C17 1.402(4) .
C54 H54 0.9500 .
C54 C53 1.386(3) .
C51 H51 0.9500 .
C51 C52 1.381(4) .
C1 H1 0.9500 .
C36 H36 0.9500 .
C36 C35 1.390(4) .
C44 H44 0.9500 .
C44 C45 1.391(3) .
C15 H15 0.9500 .
C10 H10 0.9500 .
C33 H33 0.9500 .
C33 C34 1.376(5) .
C28 H28 0.9500 .
C13 H13 0.9500 .
C35 H35 0.9500 .
C35 C34 1.378(5) .
C24 H24 0.9500 .
C24 C23 1.404(4) .
C17 H17 0.9500 .
C17 C18 1.360(4) .
C34 H34 0.9500 .
C48 H48 0.9500 .
C48 C47 1.397(4) .
C45 H45 0.9500 .
C45 C46 1.370(5) .
C18 H18 0.9500 .
C21 H21 0.9500 .
C21 C22 1.359(6) .
C53 H53 0.9500 .
C53 C52 1.382(4) .
C52 H52 0.9500 .
C47 H47 0.9500 .
C47 C46 1.368(6) .
C22 H22 0.9500 .
C22 C23 1.375(7) .
C46 H46 0.9500 .
C23 H23 0.9500 .
O2 C57 1.412(8) .
O2 C55 1.381(8) .
C58 H58A 0.9600 .
C58 H58B 0.9600 .
C58 H58C 0.9600 .
C58 C57 1.436(9) .
C57 H57A 0.9700 .
C57 H57B 0.9701 .
C55 H55A 0.9700 .
C55 H55B 0.9700 .
C55 C56 1.512(9) .
C56 H56A 0.9600 .
C56 H56B 0.9601 .
C56 H56C 0.9601 .

loop_
_geom_torsion_atom_site_label_1
_geom_torsion_atom_site_label_2
_geom_torsion_atom_site_label_3
_geom_torsion_atom_site_label_4
_geom_torsion
_geom_torsion_site_symmetry_1
_geom_torsion_site_symmetry_2
_geom_torsion_site_symmetry_3
_geom_torsion_site_symmetry_4
Cu1 P2 C38 C37 -50.71(14) . . . .
Cu1 P2 C38 C39 124.84(15) . . . .
Cu1 P2 C49 C50 -42.2(2) . . . .
Cu1 P2 C49 C54 134.9(2) . . . .
Cu1 P2 C43 C44 149.27(15) . . . .
Cu1 P2 C43 C48 -30.0(2) . . . .
Cu1 P1 C25 C26 -40.57(17) . . . .
Cu1 P1 C25 C30 133.21(16) . . . .
Cu1 P1 C19 C20 -22.08(19) . . . .
Cu1 P1 C19 C24 157.27(19) . . . .
Cu1 P1 C31 C32 -44.23(17) . . . .
Cu1 P1 C31 C36 139.46(16) . . . .
Cu1 N1 C5 C6 33.1(2) . . . .
Cu1 N1 C5 C4 -143.19(16) . . . .
Cu1 N1 C1 C2 144.3(2) . . . .
Cu1 N2 C6 C7 -152.21(15) . . . .
Cu1 N2 C6 C5 22.1(2) . . . .
Cu1 N2 C14 C13 154.98(19) . . . .
P2 C38 C37 O1 -5.2(2) . . . .
P2 C38 C37 C42 176.22(14) . . . .
P2 C38 C39 C40 -174.71(15) . . . .
P2 C49 C50 C51 179.9(2) . . . .
P2 C49 C54 C53 -177.9(3) . . . .
P2 C43 C44 C45 -178.51(19) . . . .
P2 C43 C48 C47 177.3(2) . . . .
P1 C25 C26 O1 -0.8(2) . . . .
P1 C25 C26 C27 172.84(16) . . . .
P1 C25 C30 C29 -173.07(18) . . . .
P1 C19 C20 C21 178.49(18) . . . .
P1 C19 C24 C23 179.9(2) . . . .
P1 C31 C36 C35 177.32(19) . . . .
O1 C26 C27 C28 174.7(2) . . . .
O1 C37 C42 C41 -179.80(17) . . . .
N1 C5 C4 C3 -7.4(3) . . . .
N1 C5 C4 C15 168.11(19) . . . .
C38 P2 C49 C50 76.46(19) . . . .
C38 P2 C49 C54 -106.5(2) . . . .
C38 P2 C43 C44 31.01(19) . . . .
C38 P2 C43 C48 -148.31(18) . . . .
C38 C37 C42 C41 -1.3(3) . . . .
N2 C6 C7 C8 169.37(19) . . . .
N2 C6 C7 C12 -6.5(3) . . . .
N2 C6 C5 N1 -38.5(2) . . . .
N2 C6 C5 C4 137.7(2) . . . .
N2 C14 C13 C12 -3.0(4) . . . .
C8 C7 C12 C11 5.0(3) . . . .
C8 C7 C12 C13 -173.8(2) . . . .
C8 C9 C10 C11 1.8(4) . . . .
C6 N2 C14 C13 -1.0(3) . . . .
C6 C7 C12 C11 -178.9(2) . . . .
C6 C7 C12 C13 2.3(3) . . . .
C6 C5 C4 C3 176.77(18) . . . .
C6 C5 C4 C15 -7.7(3) . . . .
C25 P1 C19 C20 96.44(17) . . . .
C25 P1 C19 C24 -84.2(2) . . . .
C25 P1 C31 C32 -167.31(15) . . . .
C25 P1 C31 C36 16.4(2) . . . .
C25 C26 C27 C28 0.8(3) . . . .
C25 C30 C29 C28 -0.1(4) . . . .
C32 C31 C36 C35 1.1(3) . . . .
C32 C33 C34 C35 1.1(4) . . . .
C49 P2 C38 C37 -176.96(14) . . . .
C49 P2 C38 C39 -1.40(18) . . . .
C49 P2 C43 C44 -76.62(19) . . . .
C49 P2 C43 C48 104.06(19) . . . .
C49 C50 C51 C52 -1.9(4) . . . .
C49 C54 C53 C52 -1.8(6) . . . .
C26 O1 C37 C38 145.56(16) . . . .
C26 O1 C37 C42 -35.8(2) . . . .
C26 C25 C30 C29 0.9(3) . . . .
C26 C27 C28 C29 -0.1(4) . . . .
C19 P1 C25 C26 -164.37(16) . . . .
C19 P1 C25 C30 9.4(2) . . . .
C19 P1 C31 C32 85.81(17) . . . .
C19 P1 C31 C36 -90.50(19) . . . .
C19 C20 C21 C22 1.3(4) . . . .
C19 C24 C23 C22 2.0(5) . . . .
C7 C8 C9 C10 0.7(4) . . . .
C7 C6 C5 N1 135.71(19) . . . .
C7 C6 C5 C4 -48.2(3) . . . .
C7 C12 C13 C14 2.2(3) . . . .
C30 C25 C26 O1 -174.92(17) . . . .
C30 C25 C26 C27 -1.2(3) . . . .
C30 C29 C28 C27 -0.3(4) . . . .
C43 P2 C38 C37 76.09(15) . . . .
C43 P2 C38 C39 -108.35(17) . . . .
C43 P2 C49 C50 -176.92(18) . . . .
C43 P2 C49 C54 0.2(2) . . . .
C43 C44 C45 C46 0.9(4) . . . .
C43 C48 C47 C46 1.6(5) . . . .
C37 O1 C26 C25 -76.5(2) . . . .
C37 O1 C26 C27 109.5(2) . . . .
C37 C38 C39 C40 0.8(3) . . . .
C37 C42 C41 C40 1.2(3) . . . .
C11 C12 C13 C14 -176.6(2) . . . .
C5 N1 C1 C2 -2.2(3) . . . .
C5 C6 C7 C8 -4.3(3) . . . .
C5 C6 C7 C12 179.78(18) . . . .
C5 C4 C3 C2 1.0(3) . . . .
C5 C4 C3 C18 179.1(2) . . . .
C5 C4 C15 C16 -179.1(2) . . . .
C4 C3 C18 C17 -0.6(4) . . . .
C2 C3 C18 C17 177.4(2) . . . .
C12 C11 C10 C9 -0.8(4) . . . .
C41 C40 C39 C38 -0.9(3) . . . .
C50 C49 C54 C53 -0.9(4) . . . .
C50 C51 C52 C53 -0.9(6) . . . .
C39 C38 C37 O1 178.90(15) . . . .
C39 C38 C37 C42 0.3(3) . . . .
C39 C40 C41 C42 -0.1(3) . . . .
C3 C4 C15 C16 -3.6(3) . . . .
C3 C2 C1 N1 -4.1(4) . . . .
C31 P1 C25 C26 89.43(17) . . . .
C31 P1 C25 C30 -96.78(18) . . . .
C31 P1 C19 C20 -154.35(17) . . . .
C31 P1 C19 C24 25.0(2) . . . .
C31 C32 C33 C34 -1.2(4) . . . .
C31 C36 C35 C34 -1.2(4) . . . .
C9 C8 C7 C6 -179.9(2) . . . .
C9 C8 C7 C12 -4.0(3) . . . .
C14 N2 C6 C7 5.9(3) . . . .
C14 N2 C6 C5 -179.80(19) . . . .
C20 C19 C24 C23 -0.7(4) . . . .
C20 C21 C22 C23 -0.1(5) . . . .
C16 C17 C18 C3 -1.8(4) . . . .
C54 C49 C50 C51 2.7(4) . . . .
C54 C53 C52 C51 2.7(7) . . . .
C1 N1 C5 C6 -175.66(19) . . . .
C1 N1 C5 C4 8.1(3) . . . .
C1 C2 C3 C4 4.5(3) . . . .
C1 C2 C3 C18 -173.6(2) . . . .
C36 C35 C34 C33 0.0(4) . . . .
C44 C43 C48 C47 -2.0(4) . . . .
C44 C45 C46 C47 -1.4(4) . . . .
C15 C4 C3 C2 -174.8(2) . . . .
C15 C4 C3 C18 3.3(3) . . . .
C15 C16 C17 C18 1.6(4) . . . .
C10 C11 C12 C7 -2.6(4) . . . .
C10 C11 C12 C13 176.1(2) . . . .
C33 C32 C31 P1 -176.43(17) . . . .
C33 C32 C31 C36 0.1(3) . . . .
C24 C19 C20 C21 -0.9(4) . . . .
C17 C16 C15 C4 1.2(4) . . . .
C48 C43 C44 C45 0.8(3) . . . .
C48 C47 C46 C45 0.2(5) . . . .
C21 C22 C23 C24 -1.5(5) . . . .
C57 O2 C55 C56 -178.2(6) . . . .
C55 O2 C57 C58 175.1(6) . . . .
